data_2017793
loop_
_publ_author_name
'Atria, Ana Mar\'ia'
'Garland, Maria Teresa'
'Baggio, Ricardo'

_publ_section_title
;
 2,6-Diamino-9<i>H</i>-purine monohydrate and
 bis(2,6-diamino-9<i>H</i>-purin-1-ium) 2-(2-carboxylatophenyl)acetate
 heptahydrate: two simple structures with very complex hydrogen-bonding
 schemes
;
_journal_issue 11
_journal_name_full 'Acta Crystallographica Section C'
_journal_page_first o547
_journal_page_last o552
_journal_paper_doi 10.1107/S0108270110035985
_journal_volume 66
_journal_year 2010
_chemical_formula_iupac '2C5 H7 N6 + , C9 H6 O4 2- , 7H2 O'
_chemical_formula_moiety '2C5 H7 N6 + , C9 H6 O4 2- , 7H2 O'
_chemical_formula_sum 'C19 H34 N12 O11'
_chemical_formula_weight 606.58
_chemical_name_systematic
;
bis(2,6-diamino-9<i>H</i>-purin-1-ium) 2-(2-carboxylatophenyl)acetate
heptahydrate
;
_space_group_IT_number 14
_symmetry_cell_setting monoclinic
_symmetry_space_group_name_Hall '-P 2ybc'
_symmetry_space_group_name_H-M 'P 1 21/c 1'
_atom_sites_solution_hydrogens geom
_atom_sites_solution_primary direct
_atom_sites_solution_secondary difmap
_audit_creation_method SHELXL97
_cell_angle_alpha 90.00
_cell_angle_beta 90.833(5)
_cell_angle_gamma 90.00
_cell_formula_units_Z 4
_cell_length_a 8.928(2)
_cell_length_b 31.393(8)
_cell_length_c 10.091(3)
_cell_measurement_reflns_used 9999
_cell_measurement_temperature 298(2)
_cell_measurement_theta_max 26.45
_cell_measurement_theta_min 2.87
_cell_volume 2828.0(13)
_computing_cell_refinement 'SAINT-NT (Bruker, 2002)'
_computing_data_collection 'SMART-NT (Bruker, 2001)'
_computing_data_reduction 'SAINT-NT (Bruker, 2002)'
_computing_molecular_graphics 'SHELXTL-NT (Sheldrick, 2008)'
_computing_publication_material
;
SHELXTL-NT (Sheldrick, 2008) and PLATON (Spek, 2009)
;
_computing_structure_refinement 'SHELXL97 (Sheldrick, 2008)'
_computing_structure_solution 'SHELXS97 (Sheldrick, 2008)'
_diffrn_ambient_temperature 298(2)
_diffrn_measured_fraction_theta_full 0.998
_diffrn_measured_fraction_theta_max 0.933
_diffrn_measurement_device_type 'Bruker SMART CCD area-detector'
_diffrn_measurement_method '\f and \w'
_diffrn_radiation_monochromator graphite
_diffrn_radiation_source 'fine-focus sealed tube'
_diffrn_radiation_type MoK\a
_diffrn_radiation_wavelength 0.71073
_diffrn_reflns_av_R_equivalents 0.0578
_diffrn_reflns_av_sigmaI/netI 0.1127
_diffrn_reflns_limit_h_max 11
_diffrn_reflns_limit_h_min -11
_diffrn_reflns_limit_k_max 40
_diffrn_reflns_limit_k_min -40
_diffrn_reflns_limit_l_max 13
_diffrn_reflns_limit_l_min -12
_diffrn_reflns_number 23079
_diffrn_reflns_theta_full 26.00
_diffrn_reflns_theta_max 27.77
_diffrn_reflns_theta_min 2.12
_diffrn_standards_number 0
_exptl_absorpt_coefficient_mu 0.118
_exptl_absorpt_correction_T_max 0.986
_exptl_absorpt_correction_T_min 0.962
_exptl_absorpt_correction_type multi-scan
_exptl_absorpt_process_details '(SADABS in SAINT-NT; Bruker, 2002)'
_exptl_crystal_colour brown
_exptl_crystal_density_diffrn 1.425
_exptl_crystal_density_method 'not measured'
_exptl_crystal_description prism
_exptl_crystal_F_000 1280
_exptl_crystal_size_max 0.22
_exptl_crystal_size_mid 0.16
_exptl_crystal_size_min 0.12
_refine_diff_density_max 0.171
_refine_diff_density_min -0.178
_refine_ls_extinction_method none
_refine_ls_goodness_of_fit_ref 1.117
_refine_ls_hydrogen_treatment constr
_refine_ls_matrix_type full
_refine_ls_number_parameters 379
_refine_ls_number_reflns 6234
_refine_ls_number_restraints 0
_refine_ls_restrained_S_all 1.117
_refine_ls_R_factor_all 0.1215
_refine_ls_R_factor_gt 0.0594
_refine_ls_shift/su_max 0.001
_refine_ls_shift/su_mean 0.000
_refine_ls_structure_factor_coef Fsqd
_refine_ls_weighting_details 'calc w=1/[\s^2^(Fo^2^)+(0.0515P)^2^+0.5016P] where P=(Fo^2^+2Fc^2^)/3'
_refine_ls_weighting_scheme calc
_refine_ls_wR_factor_gt 0.1230
_refine_ls_wR_factor_ref 0.1399
_reflns_number_gt 3511
_reflns_number_total 6234
_reflns_threshold_expression I>2\s(I)
_cod_data_source_file dn3149.cif
_cod_data_source_block II
_cod_original_cell_volume 2828.2(12)
_cod_original_sg_symbol_H-M 'P 21/c'
_cod_database_code 2017793
_cod_database_fobs_code 2017793

loop_
_symmetry_equiv_pos_as_xyz
'x, y, z'
'-x, y+1/2, -z+1/2'
'-x, -y, -z'
'x, -y-1/2, z-1/2'

loop_
_atom_site_type_symbol
_atom_site_label
_atom_site_fract_x
_atom_site_fract_y
_atom_site_fract_z
_atom_site_U_iso_or_equiv
_atom_site_adp_type
_atom_site_calc_flag
_atom_site_refinement_flags
_atom_site_occupancy
_atom_site_disorder_assembly
_atom_site_disorder_group
O O1W 0.8540(3) 0.55442(9) 0.9469(2) 0.1140(8) Uani d . 1 . .
H H1WA 0.8863 0.5648 0.8750 0.171 Uiso d R 1 . .
H H1WB 0.8306 0.5286 0.9316 0.171 Uiso d R 1 . .
O O2W 0.3226(3) 0.58889(9) 0.9746(3) 0.1327(10) Uani d . 1 . .
H H2WA 0.3009 0.5929 0.8932 0.199 Uiso d R 1 . .
H H2WB 0.2613 0.5706 1.0044 0.199 Uiso d R 1 . .
O O3W 0.2003(2) 0.61023(5) 0.73207(18) 0.0666(5) Uani d . 1 . .
H H3WA 0.2344 0.6062 0.6548 0.100 Uiso d R 1 . .
H H3WB 0.1074 0.6047 0.7251 0.100 Uiso d R 1 . .
O O4W 0.6160(3) 0.60760(8) 0.9989(3) 0.1248(10) Uani d . 1 . .
H H4WA 0.6865 0.5906 0.9796 0.187 Uiso d R 1 . .
H H4WB 0.5468 0.6017 0.9432 0.187 Uiso d R 1 . .
O O5W 0.8768(3) 0.46547(9) 0.9075(2) 0.1202(9) Uani d . 1 . .
H H5WA 0.9584 0.4614 0.9501 0.180 Uiso d R 1 . .
H H5WB 0.8844 0.4563 0.8286 0.180 Uiso d R 1 . .
O O6W 0.9002(2) 0.44366(9) 0.6532(2) 0.1193(9) Uani d . 1 . .
H H6WA 0.8451 0.4222 0.6359 0.179 Uiso d R 1 . .
H H6WB 0.9555 0.4471 0.5862 0.179 Uiso d R 1 . .
O O7W 0.7748(2) 0.62405(7) 0.2604(2) 0.0909(7) Uani d . 1 . .
H H7WA 0.7647 0.6060 0.1981 0.136 Uiso d R 1 . .
H H7WB 0.7961 0.6113 0.3325 0.136 Uiso d R 1 . .
O O13 0.3162(2) 0.59642(6) 0.48500(19) 0.0709(5) Uani d . 1 . .
O O23 0.5334(2) 0.61856(6) 0.57094(19) 0.0681(5) Uani d . 1 . .
O O33 0.8917(2) 0.60391(6) 0.50298(19) 0.0691(5) Uani d . 1 . .
O O43 0.8829(2) 0.60191(6) 0.7208(2) 0.0701(5) Uani d . 1 . .
C C13 0.5388(3) 0.55952(7) 0.4231(2) 0.0484(6) Uani d . 1 . .
C C23 0.6702(3) 0.54000(7) 0.4707(2) 0.0499(6) Uani d . 1 . .
C C33 0.7405(3) 0.51037(8) 0.3883(3) 0.0640(7) Uani d . 1 . .
H H33 0.8273 0.4969 0.4186 0.077 Uiso calc R 1 . .
C C43 0.6861(4) 0.50080(9) 0.2663(3) 0.0761(9) Uani d . 1 . .
H H43 0.7366 0.4815 0.2133 0.091 Uiso calc R 1 . .
C C53 0.5539(4) 0.51983(9) 0.2195(3) 0.0716(8) Uani d . 1 . .
H H53 0.5158 0.5135 0.1355 0.086 Uiso calc R 1 . .
C C63 0.4829(3) 0.54769(8) 0.2993(3) 0.0599(7) Uani d . 1 . .
H H63 0.3927 0.5594 0.2700 0.072 Uiso calc R 1 . .
C C73 0.4580(3) 0.59389(8) 0.4988(3) 0.0550(6) Uani d . 1 . .
C C83 0.7400(3) 0.54957(8) 0.6034(3) 0.0563(7) Uani d . 1 . .
H H83A 0.7955 0.5247 0.6328 0.068 Uiso calc R 1 . .
H H83B 0.6604 0.5543 0.6662 0.068 Uiso calc R 1 . .
C C93 0.8453(3) 0.58796(8) 0.6079(3) 0.0556(6) Uani d . 1 . .
N N11 0.9412(2) 0.68531(6) 0.13969(18) 0.0496(5) Uani d . 1 . .
H H11 0.8958 0.6670 0.1866 0.060 Uiso d R 1 . .
N N21 1.0877(2) 0.71704(6) -0.01009(18) 0.0481(5) Uani d . 1 . .
N N31 0.9239(2) 0.81043(6) 0.15483(17) 0.0458(5) Uani d . 1 . .
H H31 0.9226 0.8374 0.1604 0.055 Uiso d R 1 . .
N N41 0.8328(2) 0.74640(6) 0.24859(18) 0.0451(5) Uani d . 1 . .
N N51 1.0880(2) 0.81605(6) -0.02174(19) 0.0551(5) Uani d . 1 . .
H H51A 1.0728 0.8428 -0.0217 0.066 Uiso d R 1 . .
H H51B 1.1471 0.8051 -0.0775 0.066 Uiso d R 1 . .
N N61 0.7529(2) 0.81180(7) 0.3237(2) 0.0578(6) Uani d . 1 . .
H H61A 0.7026 0.7984 0.3812 0.069 Uiso d R 1 . .
H H61B 0.7571 0.8387 0.3160 0.069 Uiso d R 1 . .
C C11 1.0417(3) 0.68113(8) 0.0394(2) 0.0522(6) Uani d . 1 . .
H H11A 1.0745 0.6548 0.0092 0.063 Uiso calc R 1 . .
C C21 1.0139(2) 0.74728(7) 0.0674(2) 0.0427(5) Uani d . 1 . .
C C31 1.0123(2) 0.79190(7) 0.0624(2) 0.0421(5) Uani d . 1 . .
C C41 0.8363(2) 0.78891(7) 0.2419(2) 0.0426(5) Uani d . 1 . .
C C51 0.9219(2) 0.72808(7) 0.1583(2) 0.0423(5) Uani d . 1 . .
N N12 0.4558(2) 0.82560(6) 0.62823(19) 0.0571(6) Uani d . 1 . .
H H12 0.4914 0.8466 0.5858 0.069 Uiso d R 1 . .
N N22 0.3081(2) 0.79386(6) 0.77641(18) 0.0496(5) Uani d . 1 . .
N N32 0.46583(19) 0.70019(6) 0.60898(17) 0.0427(4) Uani d . 1 . .
H H32 0.4691 0.6732 0.6031 0.051 Uiso d R 1 . .
N N42 0.5618(2) 0.76468(6) 0.51689(18) 0.0477(5) Uani d . 1 . .
N N52 0.2953(2) 0.69577(6) 0.77972(18) 0.0494(5) Uani d . 1 . .
H H52A 0.2971 0.6688 0.7726 0.059 Uiso d R 1 . .
H H52B 0.2394 0.7069 0.8377 0.059 Uiso d R 1 . .
N N62 0.6405(2) 0.69896(7) 0.44262(19) 0.0552(5) Uani d . 1 . .
H H62A 0.6925 0.7118 0.3852 0.066 Uiso d R 1 . .
H H62B 0.6330 0.6721 0.4496 0.066 Uiso d R 1 . .
C C12 0.3553(3) 0.83013(8) 0.7284(2) 0.0573(7) Uani d . 1 . .
H H12A 0.3234 0.8565 0.7593 0.069 Uiso calc R 1 . .
C C22 0.3853(2) 0.76376(7) 0.7010(2) 0.0395(5) Uani d . 1 . .
C C32 0.3786(2) 0.71928(7) 0.7006(2) 0.0395(5) Uani d . 1 . .
C C42 0.5553(2) 0.72234(8) 0.5223(2) 0.0455(6) Uani d . 1 . .
C C52 0.4737(2) 0.78323(7) 0.6093(2) 0.0434(5) Uani d . 1 . .

loop_
_atom_site_aniso_label
_atom_site_aniso_U_11
_atom_site_aniso_U_22
_atom_site_aniso_U_33
_atom_site_aniso_U_12
_atom_site_aniso_U_13
_atom_site_aniso_U_23
O1W 0.117(2) 0.122(2) 0.1034(18) -0.0091(16) -0.0037(15) 0.0128(15)
O2W 0.150(3) 0.138(2) 0.110(2) -0.029(2) -0.0255(18) -0.0001(17)
O3W 0.0585(11) 0.0649(11) 0.0766(12) -0.0065(9) 0.0069(9) -0.0041(9)
O4W 0.127(2) 0.0894(18) 0.160(2) -0.0049(15) 0.0441(19) -0.0362(16)
O5W 0.113(2) 0.150(2) 0.0964(17) -0.0032(18) -0.0261(15) 0.0047(16)
O6W 0.0665(15) 0.169(3) 0.122(2) 0.0102(15) -0.0007(14) -0.0434(18)
O7W 0.0908(16) 0.0836(15) 0.0986(15) -0.0213(12) 0.0072(12) 0.0309(12)
O13 0.0502(12) 0.0781(13) 0.0845(13) 0.0065(9) 0.0101(10) -0.0059(10)
O23 0.0616(12) 0.0559(11) 0.0871(13) 0.0017(9) 0.0066(10) -0.0177(10)
O33 0.0664(12) 0.0597(11) 0.0815(13) -0.0164(9) 0.0169(10) 0.0029(10)
O43 0.0657(12) 0.0679(12) 0.0768(13) -0.0083(10) 0.0031(10) -0.0128(10)
C13 0.0461(15) 0.0401(13) 0.0594(15) -0.0097(11) 0.0114(12) -0.0002(11)
C23 0.0481(15) 0.0374(13) 0.0644(16) -0.0082(11) 0.0094(12) -0.0013(11)
C33 0.0614(17) 0.0479(15) 0.083(2) 0.0042(13) 0.0073(15) -0.0048(14)
C43 0.092(2) 0.0568(18) 0.080(2) 0.0012(17) 0.0207(19) -0.0171(15)
C53 0.085(2) 0.0637(18) 0.0659(18) -0.0026(17) 0.0031(17) -0.0106(15)
C63 0.0593(17) 0.0535(16) 0.0671(17) -0.0067(13) 0.0083(14) -0.0016(13)
C73 0.0521(17) 0.0495(15) 0.0637(16) -0.0024(12) 0.0085(13) 0.0036(13)
C83 0.0526(16) 0.0451(14) 0.0715(17) -0.0014(12) 0.0081(13) 0.0063(12)
C93 0.0484(15) 0.0470(15) 0.0716(18) 0.0005(12) 0.0079(14) -0.0045(14)
N11 0.0495(12) 0.0491(12) 0.0505(11) -0.0081(9) 0.0144(10) 0.0027(9)
N21 0.0497(12) 0.0461(11) 0.0488(11) -0.0009(9) 0.0118(10) 0.0011(9)
N31 0.0420(11) 0.0481(11) 0.0475(11) 0.0043(9) 0.0101(9) -0.0043(9)
N41 0.0376(11) 0.0510(12) 0.0469(11) -0.0029(9) 0.0084(9) -0.0031(9)
N51 0.0650(14) 0.0442(11) 0.0566(12) -0.0044(10) 0.0205(11) 0.0012(9)
N61 0.0535(13) 0.0561(13) 0.0644(13) 0.0025(10) 0.0208(11) -0.0062(10)
C11 0.0563(16) 0.0461(14) 0.0544(15) -0.0009(12) 0.0125(13) -0.0028(11)
C21 0.0385(13) 0.0476(14) 0.0423(13) -0.0001(10) 0.0068(10) -0.0012(10)
C31 0.0380(13) 0.0479(14) 0.0406(12) -0.0010(10) 0.0022(10) 0.0003(10)
C41 0.0307(12) 0.0563(15) 0.0407(13) 0.0003(10) 0.0022(10) -0.0030(11)
C51 0.0376(12) 0.0471(14) 0.0423(12) -0.0036(10) 0.0029(11) -0.0018(10)
N12 0.0650(14) 0.0471(12) 0.0598(13) -0.0095(10) 0.0193(11) -0.0016(10)
N22 0.0500(12) 0.0495(12) 0.0498(11) -0.0037(9) 0.0145(9) -0.0085(9)
N32 0.0409(11) 0.0416(10) 0.0459(11) 0.0004(8) 0.0078(9) -0.0025(8)
N42 0.0448(11) 0.0502(12) 0.0484(11) -0.0008(9) 0.0094(9) -0.0015(9)
N52 0.0555(12) 0.0418(11) 0.0514(11) -0.0047(9) 0.0184(10) -0.0009(9)
N62 0.0466(12) 0.0582(13) 0.0612(13) 0.0027(10) 0.0175(10) -0.0034(10)
C12 0.0634(17) 0.0469(15) 0.0619(16) -0.0066(12) 0.0172(14) -0.0097(12)
C22 0.0342(12) 0.0445(13) 0.0399(12) -0.0015(10) 0.0050(10) -0.0028(10)
C32 0.0338(12) 0.0444(13) 0.0403(12) -0.0005(10) 0.0002(10) -0.0030(10)
C42 0.0364(13) 0.0555(15) 0.0448(13) -0.0003(11) 0.0061(11) -0.0026(11)
C52 0.0397(13) 0.0462(14) 0.0446(13) -0.0030(10) 0.0042(11) -0.0026(10)

loop_
_atom_type_symbol
_atom_type_description
_atom_type_scat_dispersion_real
_atom_type_scat_dispersion_imag
_atom_type_scat_source
C C 0.0033 0.0016 'International Tables Vol C Tables 4.2.6.8 and 6.1.1.4'
H H 0.0000 0.0000 'International Tables Vol C Tables 4.2.6.8 and 6.1.1.4'
N N 0.0061 0.0033 'International Tables Vol C Tables 4.2.6.8 and 6.1.1.4'
O O 0.0106 0.0060 'International Tables Vol C Tables 4.2.6.8 and 6.1.1.4'

loop_
_geom_angle_atom_site_label_1
_geom_angle_atom_site_label_2
_geom_angle_atom_site_label_3
_geom_angle_site_symmetry_1
_geom_angle_site_symmetry_3
_geom_angle
_geom_angle_publ_flag
H1WA O1W H1WB . . 107.3 ?
H2WA O2W H2WB . . 107.6 ?
H3WA O3W H3WB . . 104.8 ?
H4WA O4W H4WB . . 104.1 ?
H5WA O5W H5WB . . 110.1 ?
H6WA O6W H6WB . . 106.2 ?
H7WA O7W H7WB . . 109.9 ?
C63 C13 C23 . . 118.6(2) ?
C63 C13 C73 . . 118.6(2) ?
C23 C13 C73 . . 122.8(2) ?
C33 C23 C13 . . 117.8(2) ?
C33 C23 C83 . . 118.6(2) ?
C13 C23 C83 . . 123.6(2) ?
C43 C33 C23 . . 122.0(3) ?
C43 C33 H33 . . 119.0 ?
C23 C33 H33 . . 119.0 ?
C33 C43 C53 . . 120.3(3) ?
C33 C43 H43 . . 119.9 ?
C53 C43 H43 . . 119.9 ?
C63 C53 C43 . . 118.3(3) ?
C63 C53 H53 . . 120.8 ?
C43 C53 H53 . . 120.8 ?
C53 C63 C13 . . 122.9(3) ?
C53 C63 H63 . . 118.5 ?
C13 C63 H63 . . 118.5 ?
O23 C73 O13 . . 123.4(2) ?
O23 C73 C13 . . 118.6(2) ?
O13 C73 C13 . . 118.0(2) ?
C23 C83 C93 . . 115.6(2) ?
C23 C83 H83A . . 108.4 ?
C93 C83 H83A . . 108.4 ?
C23 C83 H83B . . 108.4 ?
C93 C83 H83B . . 108.4 ?
H83A C83 H83B . . 107.4 ?
O33 C93 O43 . . 122.7(2) ?
O33 C93 C83 . . 120.2(3) ?
O43 C93 C83 . . 117.1(2) ?
C51 N11 C11 . . 106.32(18) ?
C51 N11 H11 . . 121.6 ?
C11 N11 H11 . . 132.0 ?
C11 N21 C21 . . 102.64(18) ?
C31 N31 C41 . . 125.0(2) ?
C31 N31 H31 . . 118.7 ?
C41 N31 H31 . . 116.3 ?
C41 N41 C51 . . 112.18(18) ?
C31 N51 H51A . . 118.7 ?
C31 N51 H51B . . 121.2 ?
H51A N51 H51B . . 120.0 ?
C41 N61 H61A . . 117.6 ?
C41 N61 H61B . . 117.1 ?
H61A N61 H61B . . 125.3 ?
N21 C11 N11 . . 114.5(2) ?
N21 C11 H11A . . 122.8 ?
N11 C11 H11A . . 122.8 ?
C51 C21 N21 . . 111.4(2) ?
C51 C21 C31 . . 117.1(2) ?
N21 C21 C31 . . 131.4(2) ?
N51 C31 N31 . . 119.9(2) ?
N51 C31 C21 . . 126.0(2) ?
N31 C31 C21 . . 114.07(19) ?
N61 C41 N41 . . 119.6(2) ?
N61 C41 N31 . . 117.6(2) ?
N41 C41 N31 . . 122.77(19) ?
N41 C51 N11 . . 126.1(2) ?
N41 C51 C21 . . 128.8(2) ?
N11 C51 C21 . . 105.10(19) ?
C52 N12 C12 . . 106.61(19) ?
C52 N12 H12 . . 130.2 ?
C12 N12 H12 . . 123.1 ?
C12 N22 C22 . . 102.83(18) ?
C32 N32 C42 . . 123.53(19) ?
C32 N32 H32 . . 120.5 ?
C42 N32 H32 . . 115.9 ?
C42 N42 C52 . . 111.91(19) ?
C32 N52 H52A . . 119.5 ?
C32 N52 H52B . . 121.8 ?
H52A N52 H52B . . 118.7 ?
C42 N62 H62A . . 118.1 ?
C42 N62 H62B . . 116.7 ?
H62A N62 H62B . . 125.0 ?
N22 C12 N12 . . 113.7(2) ?
N22 C12 H12A . . 123.2 ?
N12 C12 H12A . . 123.2 ?
C52 C22 C32 . . 117.98(19) ?
C52 C22 N22 . . 111.03(19) ?
C32 C22 N22 . . 130.87(19) ?
N52 C32 N32 . . 119.9(2) ?
N52 C32 C22 . . 125.43(19) ?
N32 C32 C22 . . 114.72(19) ?
N42 C42 N62 . . 119.9(2) ?
N42 C42 N32 . . 123.7(2) ?
N62 C42 N32 . . 116.4(2) ?
N12 C52 N42 . . 126.0(2) ?
N12 C52 C22 . . 105.86(19) ?
N42 C52 C22 . . 128.1(2) ?

loop_
_geom_bond_atom_site_label_1
_geom_bond_atom_site_label_2
_geom_bond_site_symmetry_2
_geom_bond_distance
_geom_bond_publ_flag
O1W H1WA . 0.8500 ?
O1W H1WB . 0.8501 ?
O2W H2WA . 0.8500 ?
O2W H2WB . 0.8499 ?
O3W H3WA . 0.8501 ?
O3W H3WB . 0.8501 ?
O4W H4WA . 0.8500 ?
O4W H4WB . 0.8500 ?
O5W H5WA . 0.8500 ?
O5W H5WB . 0.8500 ?
O6W H6WA . 0.8499 ?
O6W H6WB . 0.8500 ?
O7W H7WA . 0.8499 ?
O7W H7WB . 0.8500 ?
O13 C73 . 1.274(3) ?
O23 C73 . 1.252(3) ?
O33 C93 . 1.247(3) ?
O43 C93 . 1.262(3) ?
C13 C63 . 1.389(3) ?
C13 C23 . 1.403(3) ?
C13 C73 . 1.511(3) ?
C23 C33 . 1.402(3) ?
C23 C83 . 1.499(4) ?
C33 C43 . 1.351(4) ?
C33 H33 . 0.9300 ?
C43 C53 . 1.399(4) ?
C43 H43 . 0.9300 ?
C53 C63 . 1.353(4) ?
C53 H53 . 0.9300 ?
C63 H63 . 0.9300 ?
C83 C93 . 1.529(3) ?
C83 H83A . 0.9700 ?
C83 H83B . 0.9700 ?
N11 C51 . 1.367(3) ?
N11 C11 . 1.369(3) ?
N11 H11 . 0.8500 ?
N21 C11 . 1.302(3) ?
N21 C21 . 1.401(3) ?
N31 C31 . 1.361(3) ?
N31 C41 . 1.364(3) ?
N31 H31 . 0.8500 ?
N41 C41 . 1.336(3) ?
N41 C51 . 1.347(3) ?
N51 C31 . 1.330(3) ?
N51 H51A . 0.8500 ?
N51 H51B . 0.8500 ?
N61 C41 . 1.330(3) ?
N61 H61A . 0.8500 ?
N61 H61B . 0.8500 ?
C11 H11A . 0.9300 ?
C21 C51 . 1.379(3) ?
C21 C31 . 1.402(3) ?
N12 C52 . 1.354(3) ?
N12 C12 . 1.369(3) ?
N12 H12 . 0.8500 ?
N22 C12 . 1.310(3) ?
N22 C22 . 1.401(3) ?
N32 C32 . 1.357(3) ?
N32 C42 . 1.381(3) ?
N32 H32 . 0.8500 ?
N42 C42 . 1.332(3) ?
N42 C52 . 1.360(3) ?
N52 C32 . 1.324(3) ?
N52 H52A . 0.8500 ?
N52 H52B . 0.8500 ?
N62 C42 . 1.335(3) ?
N62 H62A . 0.8500 ?
N62 H62B . 0.8500 ?
C12 H12A . 0.9300 ?
C22 C52 . 1.369(3) ?
C22 C32 . 1.398(3) ?

loop_
_geom_hbond_atom_site_label_D
_geom_hbond_atom_site_label_H
_geom_hbond_atom_site_label_A
_geom_hbond_site_symmetry_A
_geom_hbond_distance_DH
_geom_hbond_distance_HA
_geom_hbond_distance_DA
_geom_hbond_angle_DHA
N61 H61A N42 . 0.85 2.15 3.000(3) 175.9
N62 H62A N41 . 0.85 2.17 3.016(3) 176.5
N51 H51B N22 1_654 0.85 2.10 2.934(3) 165.7
N52 H52B N21 1_456 0.85 2.09 2.914(3) 164.5
O7W H7WB O33 . 0.85 1.92 2.722(3) 156.1
O7W H7WA O4W 1_554 0.85 2.39 3.022(4) 131.2
O6W H6WA O13 3_666 0.85 1.96 2.680(3) 141.3
O6W H6WB O33 3_766 0.85 2.30 2.872(3) 125.3
O5W H5WB O6W . 0.85 1.82 2.667(4) 172.9
O5W H5WA O1W 3_767 0.85 2.02 2.867(4) 174.4
O4W H4WB O2W . 0.85 2.07 2.693(4) 129.5
O4W H4WA O1W . 0.85 1.91 2.758(4) 175.5
O3W H3WA O13 . 0.85 1.90 2.748(3) 178.1
O3W H3WB O43 1_455 0.85 2.01 2.847(3) 169.9
O2W H2WA O3W . 0.85 1.93 2.748(3) 162.6
O2W H2WB O5W 3_667 0.85 1.90 2.749(4) 172.0
O1W H1WA O43 . 0.85 1.94 2.741(3) 155.8
O1W H1WB O5W . 0.85 2.04 2.829(4) 153.8
N62 H62B O23 . 0.85 2.27 3.000(3) 144.4
N52 H52A O3W . 0.85 2.07 2.855(3) 153.3
N32 H32 O23 . 0.85 1.84 2.662(3) 162.4
N12 H12 O4W 4_575 0.85 2.03 2.864(3) 168.6
N61 H61B O43 4_575 0.85 2.38 3.130(3) 146.7
N51 H51A O33 4_575 0.85 2.34 3.076(3) 144.6
N31 H31 O43 4_575 0.85 2.03 2.856(3) 163.2
N11 H11 O7W . 0.85 1.89 2.728(3) 169.0

loop_
_geom_torsion_atom_site_label_1
_geom_torsion_atom_site_label_2
_geom_torsion_atom_site_label_3
_geom_torsion_atom_site_label_4
_geom_torsion_site_symmetry_1
_geom_torsion_site_symmetry_2
_geom_torsion_site_symmetry_3
_geom_torsion_site_symmetry_4
_geom_torsion
_geom_torsion_publ_flag
C63 C13 C23 C33 . . . . 1.8(3) ?
C73 C13 C23 C33 . . . . -176.2(2) ?
C63 C13 C23 C83 . . . . -179.0(2) ?
C73 C13 C23 C83 . . . . 3.0(3) ?
C13 C23 C33 C43 . . . . 0.6(4) ?
C83 C23 C33 C43 . . . . -178.6(2) ?
C23 C33 C43 C53 . . . . -1.5(4) ?
C33 C43 C53 C63 . . . . -0.2(4) ?
C43 C53 C63 C13 . . . . 2.8(4) ?
C23 C13 C63 C53 . . . . -3.6(4) ?
C73 C13 C63 C53 . . . . 174.4(2) ?
C63 C13 C73 O23 . . . . -146.4(2) ?
C23 C13 C73 O23 . . . . 31.6(3) ?
C63 C13 C73 O13 . . . . 33.1(3) ?
C23 C13 C73 O13 . . . . -148.9(2) ?
C33 C23 C83 C93 . . . . 93.9(3) ?
C13 C23 C83 C93 . . . . -85.3(3) ?
C23 C83 C93 O33 . . . . -14.1(3) ?
C23 C83 C93 O43 . . . . 166.6(2) ?
C21 N21 C11 N11 . . . . 1.8(3) ?
C51 N11 C11 N21 . . . . -1.0(3) ?
C11 N21 C21 C51 . . . . -2.0(3) ?
C11 N21 C21 C31 . . . . -178.0(3) ?
C41 N31 C31 N51 . . . . 176.9(2) ?
C41 N31 C31 C21 . . . . -3.4(3) ?
C51 C21 C31 N51 . . . . -177.0(2) ?
N21 C21 C31 N51 . . . . -1.2(4) ?
C51 C21 C31 N31 . . . . 3.3(3) ?
N21 C21 C31 N31 . . . . 179.1(2) ?
C51 N41 C41 N61 . . . . 179.2(2) ?
C51 N41 C41 N31 . . . . -1.5(3) ?
C31 N31 C41 N61 . . . . -178.1(2) ?
C31 N31 C41 N41 . . . . 2.6(3) ?
C41 N41 C51 N11 . . . . -179.4(2) ?
C41 N41 C51 C21 . . . . 1.8(3) ?
C11 N11 C51 N41 . . . . -179.4(2) ?
C11 N11 C51 C21 . . . . -0.4(2) ?
N21 C21 C51 N41 . . . . -179.5(2) ?
C31 C21 C51 N41 . . . . -2.9(4) ?
N21 C21 C51 N11 . . . . 1.5(3) ?
C31 C21 C51 N11 . . . . 178.1(2) ?
C22 N22 C12 N12 . . . . 0.2(3) ?
C52 N12 C12 N22 . . . . 0.7(3) ?
C12 N22 C22 C52 . . . . -1.0(3) ?
C12 N22 C22 C32 . . . . -176.9(2) ?
C42 N32 C32 N52 . . . . 179.6(2) ?
C42 N32 C32 C22 . . . . 0.2(3) ?
C52 C22 C32 N52 . . . . -177.8(2) ?
N22 C22 C32 N52 . . . . -2.2(4) ?
C52 C22 C32 N32 . . . . 1.6(3) ?
N22 C22 C32 N32 . . . . 177.2(2) ?
C52 N42 C42 N62 . . . . -176.8(2) ?
C52 N42 C42 N32 . . . . 1.9(3) ?
C32 N32 C42 N42 . . . . -2.1(3) ?
C32 N32 C42 N62 . . . . 176.6(2) ?
C12 N12 C52 N42 . . . . 178.5(2) ?
C12 N12 C52 C22 . . . . -1.2(3) ?
C42 N42 C52 N12 . . . . -179.6(2) ?
C42 N42 C52 C22 . . . . 0.1(3) ?
C32 C22 C52 N12 . . . . 177.9(2) ?
N22 C22 C52 N12 . . . . 1.4(3) ?
C32 C22 C52 N42 . . . . -1.8(4) ?
N22 C22 C52 N42 . . . . -178.3(2) ?
